data_4133723
loop_
_publ_author_name
'Marro, Eric A.'
'Folster, Carlton P.'
'Press, Eric M.'
'Im, Hoyeon'
'Ferguson, John T.'
'Siegler, Maxime A.'
'Klausen, Rebekka S.'

_publ_section_title
;
 Stereocontrolled Syntheses of Functionalized <i>cis</i>- and
 <i>trans</i>-Siladecalins.
;
_journal_issue 44
_journal_name_full 'Journal of the American Chemical Society'
_journal_page_first 17926
_journal_page_last 17936
_journal_paper_doi 10.1021/jacs.9b09902
_journal_volume 141
_journal_year 2019
_chemical_formula_moiety 'C14 H46 Si10'
_chemical_formula_sum 'C14 H46 Si10'
_chemical_formula_weight 495.41
_space_group_crystal_system monoclinic
_space_group_IT_number 13
_space_group_name_Hall '-P 2yc'
_space_group_name_H-M_alt 'P 1 2/c 1'
_atom_sites_solution_hydrogens mixed
_atom_sites_solution_primary direct
_atom_sites_solution_secondary difmap
_audit_creation_method SHELXL-2018/3
_cell_angle_alpha 90
_cell_angle_beta 109.983(5)
_cell_angle_gamma 90
_cell_formula_units_Z 4
_cell_length_a 13.7763(6)
_cell_length_b 15.0391(4)
_cell_length_c 16.5372(7)
_cell_measurement_reflns_used 10395
_cell_measurement_temperature 110(2)
_cell_measurement_theta_max 27.6600
_cell_measurement_theta_min 2.9360
_cell_volume 3219.9(2)
_computing_cell_refinement 'CrysAlisPro 1.171.39.29c (Rigaku OD, 2017)'
_computing_data_collection 'CrysAlisPro 1.171.39.29c (Rigaku OD, 2017)'
_computing_data_reduction 'CrysAlisPro 1.171.39.29c (Rigaku OD, 2017)'
_computing_molecular_graphics 'SHELXTL v6.10 (Sheldrick, 2008)'
_computing_publication_material 'SHELXTL v6.10 (Sheldrick, 2008)'
_computing_structure_refinement 'SHELXL-2018/3 (Sheldrick, 2018)'
_computing_structure_solution 'SHELXS-2018/3 (Sheldrick, 2018)'
_diffrn_ambient_temperature 110(2)
_diffrn_measured_fraction_theta_full 0.999
_diffrn_measured_fraction_theta_max 0.999
_diffrn_measurement_device_type 'SuperNova, Dual, Cu at zero, Atlas'
_diffrn_measurement_method '\w scans'
_diffrn_radiation_monochromator mirror
_diffrn_radiation_source 'SuperNova (Mo) X-ray Source'
_diffrn_radiation_type MoK\a
_diffrn_radiation_wavelength 0.71073
_diffrn_reflns_av_R_equivalents 0.0420
_diffrn_reflns_av_unetI/netI 0.0319
_diffrn_reflns_Laue_measured_fraction_full 0.999
_diffrn_reflns_Laue_measured_fraction_max 0.999
_diffrn_reflns_limit_h_max 17
_diffrn_reflns_limit_h_min -17
_diffrn_reflns_limit_k_max 19
_diffrn_reflns_limit_k_min -19
_diffrn_reflns_limit_l_max 21
_diffrn_reflns_limit_l_min -21
_diffrn_reflns_number 37846
_diffrn_reflns_point_group_measured_fraction_full 0.999
_diffrn_reflns_point_group_measured_fraction_max 0.999
_diffrn_reflns_theta_full 25.242
_diffrn_reflns_theta_max 27.499
_diffrn_reflns_theta_min 2.076
_exptl_absorpt_coefficient_mu 0.409
_exptl_absorpt_correction_T_max 1.000
_exptl_absorpt_correction_T_min 0.484
_exptl_absorpt_correction_type gaussian
_exptl_absorpt_process_details
;
CrysAlisPro 1.171.39.29c (Rigaku Oxford Diffraction, 2017)
Numerical absorption correction based on gaussian integration over
			a multifaceted crystal model
Empirical absorption correction using spherical harmonics,
 implemented in SCALE3 ABSPACK scaling algorithm.
;
_exptl_crystal_colour colorless
_exptl_crystal_density_diffrn 1.022
_exptl_crystal_description plate
_exptl_crystal_F_000 1080
_exptl_crystal_size_max 0.45
_exptl_crystal_size_mid 0.44
_exptl_crystal_size_min 0.07
_refine_diff_density_max 0.453
_refine_diff_density_min -0.207
_refine_diff_density_rms 0.055
_refine_ls_extinction_method none
_refine_ls_goodness_of_fit_ref 1.044
_refine_ls_hydrogen_treatment mixed
_refine_ls_matrix_type full
_refine_ls_number_parameters 286
_refine_ls_number_reflns 7393
_refine_ls_number_restraints 200
_refine_ls_restrained_S_all 1.035
_refine_ls_R_factor_all 0.0564
_refine_ls_R_factor_gt 0.0364
_refine_ls_shift/su_max 0.001
_refine_ls_shift/su_mean 0.000
_refine_ls_structure_factor_coef Fsqd
_refine_ls_weighting_details 'w=1/[\s^2^(Fo^2^)+(0.0323P)^2^+1.7579P] where P=(Fo^2^+2Fc^2^)/3'
_refine_ls_weighting_scheme calc
_refine_ls_wR_factor_gt 0.0870
_refine_ls_wR_factor_ref 0.0972
_reflns_Friedel_coverage 0.000
_reflns_number_gt 5512
_reflns_number_total 7393
_reflns_threshold_expression 'I > 2\s(I)'
_cod_data_source_file ja9b09902_si_005.cif
_cod_data_source_block Si10H4
_cod_original_sg_symbol_H-M 'P 2/c'
_cod_database_code 4133723
_shelx_shelxl_version_number 2018/3
_shelx_space_group_comment
;
The symmetry employed for this shelxl refinement is uniquely defined
by the following loop, which should always be used as a source of
symmetry information in preference to the above space-group names.
They are only intended as comments.
;
_oxdiff_exptl_absorpt_empirical_full_min 0.655
_oxdiff_exptl_absorpt_empirical_full_max 1.461
_oxdiff_exptl_absorpt_empirical_details
;
Empirical correction (ABSPACK) includes:
- Absorption correction using spherical harmonics
- Frame scaling
;

loop_
_space_group_symop_operation_xyz
'x, y, z'
'-x, y, -z+1/2'
'-x, -y, -z'
'x, -y, z-1/2'

loop_
_atom_site_label
_atom_site_type_symbol
_atom_site_fract_x
_atom_site_fract_y
_atom_site_fract_z
_atom_site_U_iso_or_equiv
_atom_site_adp_type
_atom_site_occupancy
_atom_site_site_symmetry_order
_atom_site_calc_flag
_atom_site_refinement_flags_posn
_atom_site_refinement_flags_adp
_atom_site_refinement_flags_occupancy
_atom_site_disorder_assembly
_atom_site_disorder_group
C1A C 0.58532(17) 0.54300(13) 0.67042(15) 0.0377(5) Uani 1 1 d . . . . .
H1A1 H 0.586579 0.545989 0.611589 0.057 Uiso 1 1 calc R U . . .
H1A2 H 0.655961 0.536344 0.710948 0.057 Uiso 1 1 calc R U . . .
H1A3 H 0.555035 0.597763 0.683466 0.057 Uiso 1 1 calc R U . . .
C2A C 0.37185(16) 0.45992(13) 0.59844(13) 0.0325(5) Uani 1 1 d . . . . .
H2A1 H 0.342359 0.515887 0.609756 0.049 Uiso 1 1 calc R U . . .
H2A2 H 0.327502 0.410307 0.602277 0.049 Uiso 1 1 calc R U . . .
H2A3 H 0.376531 0.461632 0.540652 0.049 Uiso 1 1 calc R U . . .
C3A C 0.72107(15) 0.31140(13) 0.73121(14) 0.0318(4) Uani 1 1 d . . . . .
H3A1 H 0.752090 0.253758 0.726855 0.048 Uiso 1 1 calc R U . . .
H3A2 H 0.721897 0.320043 0.790179 0.048 Uiso 1 1 calc R U . . .
H3A3 H 0.760694 0.358964 0.716433 0.048 Uiso 1 1 calc R U . . .
C4A C 0.5864(2) 0.31454(14) 0.54124(13) 0.0386(5) Uani 1 1 d . . . . .
H4A1 H 0.624723 0.366649 0.533088 0.058 Uiso 1 1 calc R U . . .
H4A2 H 0.515520 0.316831 0.500298 0.058 Uiso 1 1 calc R U . . .
H4A3 H 0.620234 0.260309 0.531476 0.058 Uiso 1 1 calc R U . . .
C5A C 0.35842(15) 0.18480(13) 0.60213(12) 0.0274(4) Uani 1 1 d . . . . .
H5A1 H 0.357082 0.168154 0.544468 0.041 Uiso 1 1 calc R U . . .
H5A2 H 0.326964 0.243600 0.599935 0.041 Uiso 1 1 calc R U . . .
H5A3 H 0.319548 0.140934 0.622599 0.041 Uiso 1 1 calc R U . . .
C6A C 0.35677(15) -0.07528(14) 0.60540(13) 0.0322(5) Uani 1 1 d . . . . .
H6A1 H 0.352922 -0.067870 0.545510 0.048 Uiso 1 1 calc R U . . .
H6A2 H 0.318178 -0.027364 0.620871 0.048 Uiso 1 1 calc R U . . .
H6A3 H 0.326833 -0.132780 0.611995 0.048 Uiso 1 1 calc R U . . .
C7A C 0.56658(18) -0.17068(12) 0.65668(15) 0.0370(5) Uani 1 1 d . . . . .
H7A1 H 0.533144 -0.225248 0.666229 0.056 Uiso 1 1 calc R U . . .
H7A2 H 0.638460 -0.169544 0.695687 0.056 Uiso 1 1 calc R U . . .
H7A3 H 0.564903 -0.169001 0.596976 0.056 Uiso 1 1 calc R U . . .
Si1A Si 0.50501(4) 0.44439(3) 0.68058(3) 0.02148(12) Uani 1 1 d . . . . .
Si2A Si 0.58368(4) 0.31419(3) 0.65462(3) 0.02188(12) Uani 1 1 d . . . . .
Si3A Si 0.49694(4) 0.18810(3) 0.67828(3) 0.01753(11) Uani 1 1 d . . . . .
Si4A Si 0.57759(4) 0.05852(3) 0.65572(3) 0.02221(12) Uani 1 1 d D . . . .
H4A5 H 0.6799(13) 0.0552(12) 0.7102(11) 0.027 Uiso 1 1 d D U . . .
H4A6 H 0.5842(15) 0.0612(12) 0.5725(11) 0.027 Uiso 1 1 d D U . . .
Si5A Si 0.49587(4) -0.07113(3) 0.67812(3) 0.02179(12) Uani 1 1 d . . . . .
Si1B Si 0.01255(14) 0.44346(9) 0.32365(13) 0.0232(2) Uani 0.9242(8) 1 d D . P A 1
C1B C 0.0961(2) 0.54141(15) 0.37713(15) 0.0446(6) Uani 0.9242(8) 1 d D U P A 1
H1B1 H 0.062790 0.596731 0.350307 0.067 Uiso 0.9242(8) 1 calc R U P A 1
H1B2 H 0.163767 0.536122 0.370272 0.067 Uiso 0.9242(8) 1 calc R U P A 1
H1B3 H 0.105017 0.542108 0.438515 0.067 Uiso 0.9242(8) 1 calc R U P A 1
C2B C -0.11567(19) 0.45511(15) 0.34104(15) 0.0365(5) Uani 0.9242(8) 1 d D U P A 1
H2B1 H -0.104210 0.455484 0.402877 0.055 Uiso 0.9242(8) 1 calc R U P A 1
H2B2 H -0.160415 0.404975 0.313947 0.055 Uiso 0.9242(8) 1 calc R U P A 1
H2B3 H -0.148775 0.510891 0.315300 0.055 Uiso 0.9242(8) 1 calc R U P A 1
Si2B Si 0.09457(4) 0.31385(3) 0.39192(3) 0.01889(12) Uani 0.9242(8) 1 d D U P A 1
C3B C 0.23051(16) 0.31202(14) 0.39069(13) 0.0286(5) Uani 0.9242(8) 1 d D U P A 1
H3B1 H 0.269147 0.362319 0.424155 0.043 Uiso 0.9242(8) 1 calc R U P A 1
H3B2 H 0.229223 0.316533 0.331217 0.043 Uiso 0.9242(8) 1 calc R U P A 1
H3B3 H 0.264037 0.256249 0.416070 0.043 Uiso 0.9242(8) 1 calc R U P A 1
C4B C 0.09503(18) 0.31425(15) 0.50637(13) 0.0292(5) Uani 0.9242(8) 1 d D U P A 1
H4B1 H 0.131756 0.261597 0.536641 0.044 Uiso 0.9242(8) 1 calc R U P A 1
H4B2 H 0.023756 0.313356 0.506012 0.044 Uiso 0.9242(8) 1 calc R U P A 1
H4B3 H 0.129823 0.367995 0.535792 0.044 Uiso 0.9242(8) 1 calc R U P A 1
Si3B Si 0.00963(11) 0.18579(7) 0.32317(13) 0.01786(18) Uani 0.9242(8) 1 d D U P A 1
C5B C -0.12044(16) 0.17575(14) 0.33799(14) 0.0277(5) Uani 0.9242(8) 1 d D U P A 1
H5B1 H -0.110175 0.169176 0.399326 0.042 Uiso 0.9242(8) 1 calc R U P A 1
H5B2 H -0.157041 0.123568 0.306622 0.042 Uiso 0.9242(8) 1 calc R U P A 1
H5B3 H -0.161353 0.229309 0.315699 0.042 Uiso 0.9242(8) 1 calc R U P A 1
Si4B Si 0.11092(5) 0.06026(4) 0.37910(4) 0.02441(14) Uani 0.9242(8) 1 d D U P A 1
H4B5 H 0.1436(16) 0.0590(14) 0.4683(11) 0.029 Uiso 0.9242(8) 1 d D U P A 1
H4B6 H 0.2005(14) 0.0683(14) 0.3579(13) 0.029 Uiso 0.9242(8) 1 d D U P A 1
Si5B Si 0.02541(8) -0.07311(6) 0.32500(8) 0.0265(2) Uani 0.9242(8) 1 d D U P A 1
C6B C -0.09129(19) -0.08481(16) 0.35884(16) 0.0400(6) Uani 0.9242(8) 1 d D U P A 1
H6B1 H -0.123895 -0.142668 0.339969 0.060 Uiso 0.9242(8) 1 calc R U P A 1
H6B2 H -0.140647 -0.037279 0.332542 0.060 Uiso 0.9242(8) 1 calc R U P A 1
H6B3 H -0.070083 -0.080583 0.421637 0.060 Uiso 0.9242(8) 1 calc R U P A 1
C7B C 0.1166(2) -0.16812(15) 0.37400(17) 0.0454(6) Uani 0.9242(8) 1 d D U P A 1
H7B1 H 0.135169 -0.166874 0.436724 0.068 Uiso 0.9242(8) 1 calc R U P A 1
H7B2 H 0.179235 -0.161986 0.358965 0.068 Uiso 0.9242(8) 1 calc R U P A 1
H7B3 H 0.082774 -0.224712 0.351697 0.068 Uiso 0.9242(8) 1 calc R U P A 1
Si1' Si 0.0242(19) 0.4512(11) 0.3294(18) 0.0232(2) Uani 0.0758(8) 1 d D U P A 2
C1' C -0.025(2) 0.5550(14) 0.3644(18) 0.0446(6) Uani 0.0758(8) 1 d D U P A 2
H1'1 H -0.100702 0.554972 0.341979 0.067 Uiso 0.0758(8) 1 calc R U P A 2
H1'2 H -0.000800 0.557572 0.427358 0.067 Uiso 0.0758(8) 1 calc R U P A 2
H1'3 H 0.000690 0.606971 0.342078 0.067 Uiso 0.0758(8) 1 calc R U P A 2
C2' C 0.1710(16) 0.4558(17) 0.3749(18) 0.0365(5) Uani 0.0758(8) 1 d D U P A 2
H2'1 H 0.199560 0.402187 0.357828 0.055 Uiso 0.0758(8) 1 calc R U P A 2
H2'2 H 0.195230 0.508441 0.352565 0.055 Uiso 0.0758(8) 1 calc R U P A 2
H2'3 H 0.193740 0.459042 0.437846 0.055 Uiso 0.0758(8) 1 calc R U P A 2
Si2' Si -0.0284(5) 0.3212(4) 0.3808(4) 0.01889(12) Uani 0.0758(8) 1 d D U P A 2
C3' C -0.1720(12) 0.3216(16) 0.3557(15) 0.0286(5) Uani 0.0758(8) 1 d D U P A 2
H3'1 H -0.206945 0.322728 0.293156 0.043 Uiso 0.0758(8) 1 calc R U P A 2
H3'2 H -0.192394 0.267932 0.379467 0.043 Uiso 0.0758(8) 1 calc R U P A 2
H3'3 H -0.191730 0.374327 0.381279 0.043 Uiso 0.0758(8) 1 calc R U P A 2
C4' C 0.0391(19) 0.3190(19) 0.5024(10) 0.0292(5) Uani 0.0758(8) 1 d D U P A 2
H4'1 H 0.114084 0.318824 0.515708 0.044 Uiso 0.0758(8) 1 calc R U P A 2
H4'2 H 0.019288 0.371754 0.527962 0.044 Uiso 0.0758(8) 1 calc R U P A 2
H4'3 H 0.018623 0.265359 0.526151 0.044 Uiso 0.0758(8) 1 calc R U P A 2
Si3' Si 0.0212(16) 0.1941(9) 0.3252(17) 0.01786(18) Uani 0.0758(8) 1 d D U P A 2
C5' C 0.1657(14) 0.1820(15) 0.3792(16) 0.0277(5) Uani 0.0758(8) 1 d D U P A 2
H5'1 H 0.189415 0.128838 0.357225 0.042 Uiso 0.0758(8) 1 calc R U P A 2
H5'2 H 0.200346 0.234590 0.366859 0.042 Uiso 0.0758(8) 1 calc R U P A 2
H5'3 H 0.182254 0.176486 0.441533 0.042 Uiso 0.0758(8) 1 calc R U P A 2
Si4' Si -0.0660(5) 0.0693(4) 0.3509(4) 0.02441(14) Uani 0.0758(8) 1 d D U P A 2
HI4A H -0.068(5) 0.073(4) 0.4350(17) 0.029 Uiso 0.0758(8) 1 d D U P A 2
HI4B H -0.1704(15) 0.075(4) 0.300(4) 0.029 Uiso 0.0758(8) 1 d D U P A 2
Si5' Si 0.0037(12) -0.0644(9) 0.3274(12) 0.0265(2) Uani 0.0758(8) 1 d D U P A 2
C6' C 0.1422(14) -0.0714(18) 0.3961(17) 0.0400(6) Uani 0.0758(8) 1 d D U P A 2
H6'1 H 0.179763 -0.020735 0.383937 0.060 Uiso 0.0758(8) 1 calc R U P A 2
H6'2 H 0.148082 -0.070323 0.456869 0.060 Uiso 0.0758(8) 1 calc R U P A 2
H6'3 H 0.171785 -0.126899 0.383784 0.060 Uiso 0.0758(8) 1 calc R U P A 2
C7' C -0.077(2) -0.1567(14) 0.344(2) 0.0454(6) Uani 0.0758(8) 1 d D U P A 2
H7'1 H -0.148478 -0.148612 0.305706 0.068 Uiso 0.0758(8) 1 calc R U P A 2
H7'2 H -0.050515 -0.213429 0.330759 0.068 Uiso 0.0758(8) 1 calc R U P A 2
H7'3 H -0.074217 -0.156853 0.403844 0.068 Uiso 0.0758(8) 1 calc R U P A 2

loop_
_atom_site_aniso_label
_atom_site_aniso_U_11
_atom_site_aniso_U_22
_atom_site_aniso_U_33
_atom_site_aniso_U_23
_atom_site_aniso_U_13
_atom_site_aniso_U_12
C1A 0.0395(13) 0.0237(10) 0.0465(14) 0.0052(9) 0.0101(11) -0.0081(9)
C2A 0.0313(11) 0.0308(10) 0.0282(11) 0.0053(9) 0.0009(9) 0.0003(9)
C3A 0.0272(11) 0.0286(10) 0.0416(12) -0.0013(9) 0.0143(9) -0.0029(8)
C4A 0.0631(16) 0.0286(10) 0.0305(11) 0.0025(9) 0.0242(11) -0.0052(10)
C5A 0.0269(10) 0.0270(9) 0.0220(9) 0.0003(8) 0.0000(8) 0.0009(8)
C6A 0.0307(11) 0.0372(11) 0.0278(11) -0.0031(9) 0.0088(9) -0.0073(9)
C7A 0.0468(14) 0.0215(10) 0.0481(14) -0.0072(9) 0.0230(12) 0.0028(9)
Si1A 0.0248(3) 0.0149(2) 0.0216(3) 0.0023(2) 0.0039(2) -0.0021(2)
Si2A 0.0285(3) 0.0164(2) 0.0223(3) 0.0014(2) 0.0106(2) -0.0025(2)
Si3A 0.0207(3) 0.0148(2) 0.0164(2) 0.00020(19) 0.0055(2) -0.00086(19)
Si4A 0.0263(3) 0.0186(2) 0.0261(3) -0.0020(2) 0.0147(2) -0.0009(2)
Si5A 0.0260(3) 0.0167(2) 0.0242(3) -0.0030(2) 0.0106(2) -0.0009(2)
Si1B 0.0348(6) 0.0158(4) 0.0177(4) -0.0019(3) 0.0073(4) -0.0002(3)
C1B 0.0717(19) 0.0287(12) 0.0300(13) -0.0072(10) 0.0129(13) -0.0150(12)
C2B 0.0430(14) 0.0350(12) 0.0327(12) 0.0017(10) 0.0146(11) 0.0156(10)
Si2B 0.0200(3) 0.0204(3) 0.0153(3) -0.0005(2) 0.0048(2) -0.0012(2)
C3B 0.0223(11) 0.0372(11) 0.0253(11) -0.0013(10) 0.0071(9) -0.0047(9)
C4B 0.0308(13) 0.0371(12) 0.0190(10) -0.0006(9) 0.0075(9) 0.0005(10)
Si3B 0.0187(5) 0.0167(3) 0.0178(3) 0.0006(3) 0.0057(4) 0.0002(3)
C5B 0.0235(11) 0.0296(11) 0.0319(11) 0.0007(9) 0.0120(9) -0.0018(8)
Si4B 0.0274(3) 0.0211(3) 0.0229(3) 0.0025(2) 0.0061(2) 0.0036(2)
Si5B 0.0391(6) 0.0181(3) 0.0256(3) 0.0018(3) 0.0152(4) 0.0020(3)
C6B 0.0475(15) 0.0379(13) 0.0402(14) 0.0013(11) 0.0222(12) -0.0092(11)
C7B 0.0639(18) 0.0253(11) 0.0461(15) 0.0058(11) 0.0176(14) 0.0128(11)
Si1' 0.0348(6) 0.0158(4) 0.0177(4) -0.0019(3) 0.0073(4) -0.0002(3)
C1' 0.0717(19) 0.0287(12) 0.0300(13) -0.0072(10) 0.0129(13) -0.0150(12)
C2' 0.0430(14) 0.0350(12) 0.0327(12) 0.0017(10) 0.0146(11) 0.0156(10)
Si2' 0.0200(3) 0.0204(3) 0.0153(3) -0.0005(2) 0.0048(2) -0.0012(2)
C3' 0.0223(11) 0.0372(11) 0.0253(11) -0.0013(10) 0.0071(9) -0.0047(9)
C4' 0.0308(13) 0.0371(12) 0.0190(10) -0.0006(9) 0.0075(9) 0.0005(10)
Si3' 0.0187(5) 0.0167(3) 0.0178(3) 0.0006(3) 0.0057(4) 0.0002(3)
C5' 0.0235(11) 0.0296(11) 0.0319(11) 0.0007(9) 0.0120(9) -0.0018(8)
Si4' 0.0274(3) 0.0211(3) 0.0229(3) 0.0025(2) 0.0061(2) 0.0036(2)
Si5' 0.0391(6) 0.0181(3) 0.0256(3) 0.0018(3) 0.0152(4) 0.0020(3)
C6' 0.0475(15) 0.0379(13) 0.0402(14) 0.0013(11) 0.0222(12) -0.0092(11)
C7' 0.0639(18) 0.0253(11) 0.0461(15) 0.0058(11) 0.0176(14) 0.0128(11)

loop_
_atom_type_symbol
_atom_type_description
_atom_type_scat_dispersion_real
_atom_type_scat_dispersion_imag
_atom_type_scat_source
C C 0.0033 0.0016 'International Tables Vol C Tables 4.2.6.8 and 6.1.1.4'
H H 0.0000 0.0000 'International Tables Vol C Tables 4.2.6.8 and 6.1.1.4'
Si Si 0.0817 0.0704 'International Tables Vol C Tables 4.2.6.8 and 6.1.1.4'

loop_
_geom_angle_atom_site_label_1
_geom_angle_atom_site_label_2
_geom_angle_atom_site_label_3
_geom_angle
_geom_angle_site_symmetry_1
_geom_angle_site_symmetry_3
Si1A C1A H1A1 109.5 . .
Si1A C1A H1A2 109.5 . .
H1A1 C1A H1A2 109.5 . .
Si1A C1A H1A3 109.5 . .
H1A1 C1A H1A3 109.5 . .
H1A2 C1A H1A3 109.5 . .
Si1A C2A H2A1 109.5 . .
Si1A C2A H2A2 109.5 . .
H2A1 C2A H2A2 109.5 . .
Si1A C2A H2A3 109.5 . .
H2A1 C2A H2A3 109.5 . .
H2A2 C2A H2A3 109.5 . .
Si2A C3A H3A1 109.5 . .
Si2A C3A H3A2 109.5 . .
H3A1 C3A H3A2 109.5 . .
Si2A C3A H3A3 109.5 . .
H3A1 C3A H3A3 109.5 . .
H3A2 C3A H3A3 109.5 . .
Si2A C4A H4A1 109.5 . .
Si2A C4A H4A2 109.5 . .
H4A1 C4A H4A2 109.5 . .
Si2A C4A H4A3 109.5 . .
H4A1 C4A H4A3 109.5 . .
H4A2 C4A H4A3 109.5 . .
Si3A C5A H5A1 109.5 . .
Si3A C5A H5A2 109.5 . .
H5A1 C5A H5A2 109.5 . .
Si3A C5A H5A3 109.5 . .
H5A1 C5A H5A3 109.5 . .
H5A2 C5A H5A3 109.5 . .
Si5A C6A H6A1 109.5 . .
Si5A C6A H6A2 109.5 . .
H6A1 C6A H6A2 109.5 . .
Si5A C6A H6A3 109.5 . .
H6A1 C6A H6A3 109.5 . .
H6A2 C6A H6A3 109.5 . .
Si5A C7A H7A1 109.5 . .
Si5A C7A H7A2 109.5 . .
H7A1 C7A H7A2 109.5 . .
Si5A C7A H7A3 109.5 . .
H7A1 C7A H7A3 109.5 . .
H7A2 C7A H7A3 109.5 . .
C2A Si1A C1A 107.05(10) . .
C2A Si1A Si1A 109.66(7) . 2_656
C1A Si1A Si1A 108.58(7) . 2_656
C2A Si1A Si2A 111.57(7) . .
C1A Si1A Si2A 108.49(7) . .
Si1A Si1A Si2A 111.35(2) 2_656 .
C3A Si2A C4A 108.15(10) . .
C3A Si2A Si3A 108.79(6) . .
C4A Si2A Si3A 110.62(7) . .
C3A Si2A Si1A 108.43(7) . .
C4A Si2A Si1A 110.26(7) . .
Si3A Si2A Si1A 110.53(3) . .
C5A Si3A Si4A 107.35(6) . .
C5A Si3A Si2A 111.43(6) . .
Si4A Si3A Si2A 110.53(3) . .
C5A Si3A Si3A 110.63(7) . 2_656
Si4A Si3A Si3A 107.88(2) . 2_656
Si2A Si3A Si3A 108.95(2) . 2_656
Si3A Si4A Si5A 112.86(3) . .
Si3A Si4A H4A5 111.0(8) . .
Si5A Si4A H4A5 107.6(8) . .
Si3A Si4A H4A6 109.0(8) . .
Si5A Si4A H4A6 111.9(8) . .
H4A5 Si4A H4A6 104.2(11) . .
C6A Si5A C7A 109.39(10) . .
C6A Si5A Si5A 109.52(7) . 2_656
C7A Si5A Si5A 110.01(7) . 2_656
C6A Si5A Si4A 111.45(7) . .
C7A Si5A Si4A 108.91(7) . .
Si5A Si5A Si4A 107.54(2) 2_656 .
C2B Si1B C1B 107.89(15) . .
C2B Si1B Si1B 110.15(14) . 2
C1B Si1B Si1B 109.66(11) . 2
C2B Si1B Si2B 109.00(10) . .
C1B Si1B Si2B 107.85(12) . .
Si1B Si1B Si2B 112.17(7) 2 .
Si1B C1B H1B1 109.5 . .
Si1B C1B H1B2 109.5 . .
H1B1 C1B H1B2 109.5 . .
Si1B C1B H1B3 109.5 . .
H1B1 C1B H1B3 109.5 . .
H1B2 C1B H1B3 109.5 . .
Si1B C2B H2B1 109.5 . .
Si1B C2B H2B2 109.5 . .
H2B1 C2B H2B2 109.5 . .
Si1B C2B H2B3 109.5 . .
H2B1 C2B H2B3 109.5 . .
H2B2 C2B H2B3 109.5 . .
C3B Si2B C4B 110.39(10) . .
C3B Si2B Si3B 108.52(8) . .
C4B Si2B Si3B 108.63(8) . .
C3B Si2B Si1B 108.99(8) . .
C4B Si2B Si1B 108.43(9) . .
Si3B Si2B Si1B 111.88(6) . .
Si2B C3B H3B1 109.5 . .
Si2B C3B H3B2 109.5 . .
H3B1 C3B H3B2 109.5 . .
Si2B C3B H3B3 109.5 . .
H3B1 C3B H3B3 109.5 . .
H3B2 C3B H3B3 109.5 . .
Si2B C4B H4B1 109.5 . .
Si2B C4B H4B2 109.5 . .
H4B1 C4B H4B2 109.5 . .
Si2B C4B H4B3 109.5 . .
H4B1 C4B H4B3 109.5 . .
H4B2 C4B H4B3 109.5 . .
C5B Si3B Si2B 109.94(9) . .
C5B Si3B Si4B 110.29(9) . .
Si2B Si3B Si4B 109.91(7) . .
C5B Si3B Si3B 110.81(13) . 2
Si2B Si3B Si3B 111.32(5) . 2
Si4B Si3B Si3B 104.47(5) . 2
Si3B C5B H5B1 109.5 . .
Si3B C5B H5B2 109.5 . .
H5B1 C5B H5B2 109.5 . .
Si3B C5B H5B3 109.5 . .
H5B1 C5B H5B3 109.5 . .
H5B2 C5B H5B3 109.5 . .
Si3B Si4B Si5B 112.66(5) . .
Si3B Si4B H4B5 111.4(8) . .
Si5B Si4B H4B5 109.4(9) . .
Si3B Si4B H4B6 106.8(8) . .
Si5B Si4B H4B6 110.5(8) . .
H4B5 Si4B H4B6 105.9(12) . .
C6B Si5B C7B 108.16(13) . .
C6B Si5B Si5B 109.83(11) . 2
C7B Si5B Si5B 111.65(9) . 2
C6B Si5B Si4B 109.60(8) . .
C7B Si5B Si4B 108.01(10) . .
Si5B Si5B Si4B 109.55(3) 2 .
Si5B C6B H6B1 109.5 . .
Si5B C6B H6B2 109.5 . .
H6B1 C6B H6B2 109.5 . .
Si5B C6B H6B3 109.5 . .
H6B1 C6B H6B3 109.5 . .
H6B2 C6B H6B3 109.5 . .
Si5B C7B H7B1 109.5 . .
Si5B C7B H7B2 109.5 . .
H7B1 C7B H7B2 109.5 . .
Si5B C7B H7B3 109.5 . .
H7B1 C7B H7B3 109.5 . .
H7B2 C7B H7B3 109.5 . .
C1' Si1' C2' 107.2(15) . .
C1' Si1' Si2' 113.2(13) . .
C2' Si1' Si2' 107.8(12) . .
Si1' C1' H1'1 109.5 . .
Si1' C1' H1'2 109.5 . .
H1'1 C1' H1'2 109.5 . .
Si1' C1' H1'3 109.5 . .
H1'1 C1' H1'3 109.5 . .
H1'2 C1' H1'3 109.5 . .
Si1' C2' H2'1 109.5 . .
Si1' C2' H2'2 109.5 . .
H2'1 C2' H2'2 109.5 . .
Si1' C2' H2'3 109.5 . .
H2'1 C2' H2'3 109.5 . .
H2'2 C2' H2'3 109.5 . .
C3' Si2' C4' 109.3(11) . .
C3' Si2' Si3' 110.2(9) . .
C4' Si2' Si3' 107.4(10) . .
C3' Si2' Si1' 110.5(9) . .
C4' Si2' Si1' 107.3(10) . .
Si3' Si2' Si1' 112.0(8) . .
Si2' C3' H3'1 109.5 . .
Si2' C3' H3'2 109.5 . .
H3'1 C3' H3'2 109.5 . .
Si2' C3' H3'3 109.5 . .
H3'1 C3' H3'3 109.5 . .
H3'2 C3' H3'3 109.5 . .
Si2' C4' H4'1 109.5 . .
Si2' C4' H4'2 109.5 . .
H4'1 C4' H4'2 109.5 . .
Si2' C4' H4'3 109.5 . .
H4'1 C4' H4'3 109.5 . .
H4'2 C4' H4'3 109.5 . .
C5' Si3' Si2' 107.3(11) . .
C5' Si3' Si4' 111.1(11) . .
Si2' Si3' Si4' 110.4(8) . .
Si3' C5' H5'1 109.5 . .
Si3' C5' H5'2 109.5 . .
H5'1 C5' H5'2 109.5 . .
Si3' C5' H5'3 109.5 . .
H5'1 C5' H5'3 109.5 . .
H5'2 C5' H5'3 109.5 . .
Si5' Si4' Si3' 113.4(6) . .
Si5' Si4' HI4A 111(2) . .
Si3' Si4' HI4A 109(2) . .
Si5' Si4' HI4B 110(2) . .
Si3' Si4' HI4B 109(2) . .
HI4A Si4' HI4B 103.5(5) . .
C7' Si5' C6' 114.1(14) . .
C7' Si5' Si4' 108.8(10) . .
C6' Si5' Si4' 110.1(11) . .
C7' Si5' Si5' 109.3(13) . 2
C6' Si5' Si5' 107.2(12) . 2
Si4' Si5' Si5' 107.1(6) . 2
Si5' C6' H6'1 109.5 . .
Si5' C6' H6'2 109.5 . .
H6'1 C6' H6'2 109.5 . .
Si5' C6' H6'3 109.5 . .
H6'1 C6' H6'3 109.5 . .
H6'2 C6' H6'3 109.5 . .
Si5' C7' H7'1 109.5 . .
Si5' C7' H7'2 109.5 . .
H7'1 C7' H7'2 109.5 . .
Si5' C7' H7'3 109.5 . .
H7'1 C7' H7'3 109.5 . .
H7'2 C7' H7'3 109.5 . .

loop_
_geom_bond_atom_site_label_1
_geom_bond_atom_site_label_2
_geom_bond_distance
_geom_bond_site_symmetry_2
C1A Si1A 1.892(2) .
C1A H1A1 0.9800 .
C1A H1A2 0.9800 .
C1A H1A3 0.9800 .
C2A Si1A 1.887(2) .
C2A H2A1 0.9800 .
C2A H2A2 0.9800 .
C2A H2A3 0.9800 .
C3A Si2A 1.884(2) .
C3A H3A1 0.9800 .
C3A H3A2 0.9800 .
C3A H3A3 0.9800 .
C4A Si2A 1.888(2) .
C4A H4A1 0.9800 .
C4A H4A2 0.9800 .
C4A H4A3 0.9800 .
C5A Si3A 1.8940(19) .
C5A H5A1 0.9800 .
C5A H5A2 0.9800 .
C5A H5A3 0.9800 .
C6A Si5A 1.883(2) .
C6A H6A1 0.9800 .
C6A H6A2 0.9800 .
C6A H6A3 0.9800 .
C7A Si5A 1.8847(19) .
C7A H7A1 0.9800 .
C7A H7A2 0.9800 .
C7A H7A3 0.9800 .
Si1A Si1A 2.3469(10) 2_656
Si1A Si2A 2.3475(7) .
Si2A Si3A 2.3445(7) .
Si3A Si4A 2.3355(7) .
Si3A Si3A 2.3445(9) 2_656
Si4A Si5A 2.3433(7) .
Si4A H4A5 1.391(16) .
Si4A H4A6 1.410(16) .
Si5A Si5A 2.3411(10) 2_656
Si1B C2B 1.892(3) .
Si1B C1B 1.892(3) .
Si1B Si1B 2.340(4) 2
Si1B Si2B 2.3406(17) .
C1B H1B1 0.9800 .
C1B H1B2 0.9800 .
C1B H1B3 0.9800 .
C2B H2B1 0.9800 .
C2B H2B2 0.9800 .
C2B H2B3 0.9800 .
Si2B C3B 1.880(2) .
Si2B C4B 1.891(2) .
Si2B Si3B 2.3371(12) .
C3B H3B1 0.9800 .
C3B H3B2 0.9800 .
C3B H3B3 0.9800 .
C4B H4B1 0.9800 .
C4B H4B2 0.9800 .
C4B H4B3 0.9800 .
Si3B C5B 1.896(2) .
Si3B Si4B 2.3418(16) .
Si3B Si3B 2.343(4) 2
C5B H5B1 0.9800 .
C5B H5B2 0.9800 .
C5B H5B3 0.9800 .
Si4B Si5B 2.3433(12) .
Si4B H4B5 1.388(17) .
Si4B H4B6 1.398(17) .
Si5B C6B 1.883(2) .
Si5B C7B 1.893(3) .
Si5B Si5B 2.336(2) 2
C6B H6B1 0.9800 .
C6B H6B2 0.9800 .
C6B H6B3 0.9800 .
C7B H7B1 0.9800 .
C7B H7B2 0.9800 .
C7B H7B3 0.9800 .
Si1' C1' 1.872(18) .
Si1' C2' 1.903(19) .
Si1' Si2' 2.342(15) .
Si1' Si1' 2.48(5) 2
C1' H1'1 0.9800 .
C1' H1'2 0.9800 .
C1' H1'3 0.9800 .
C2' H2'1 0.9800 .
C2' H2'2 0.9800 .
C2' H2'3 0.9800 .
Si2' C3' 1.877(14) .
Si2' C4' 1.907(15) .
Si2' Si3' 2.323(15) .
C3' H3'1 0.9800 .
C3' H3'2 0.9800 .
C3' H3'3 0.9800 .
C4' H4'1 0.9800 .
C4' H4'2 0.9800 .
C4' H4'3 0.9800 .
Si3' C5' 1.891(18) .
Si3' Si4' 2.343(15) .
Si3' Si3' 2.35(5) 2
C5' H5'1 0.9800 .
C5' H5'2 0.9800 .
C5' H5'3 0.9800 .
Si4' Si5' 2.318(12) .
Si4' HI4A 1.400(5) .
Si4' HI4B 1.400(5) .
Si5' C7' 1.855(17) .
Si5' C6' 1.861(17) .
Si5' Si5' 2.53(4) 2
C6' H6'1 0.9800 .
C6' H6'2 0.9800 .
C6' H6'3 0.9800 .
C7' H7'1 0.9800 .
C7' H7'2 0.9800 .
C7' H7'3 0.9800 .
